data_1506741
loop_
_publ_author_name
'Lim, Yeon-Hee'
'Li, Tindy'
'Chen, Peiling'
'Schreiber, Patrick'
'Kuznetsova, Larissa'
'Carroll, Patrick J.'
'Lauher, Joseph W.'
'Sieburth, Scott McN'

_publ_section_title
;
 Asymmetry by electrophilic rearrangement of symmetric 2-pyridone
 photodimers.
;
_journal_issue 24
_journal_name_full 'Organic letters'
_journal_page_first 5413
_journal_page_last 5415
_journal_paper_doi 10.1021/ol052071e
_journal_volume 7
_journal_year 2005
_chemical_formula_sum 'C18 H26 Cl2 N2 O2'
_chemical_formula_weight 373.3
_chemical_name_systematic
; 
 ? 
;
_space_group_IT_number 29
_symmetry_space_group_name_Hall 'P 2c -2ac'
_symmetry_space_group_name_H-M 'P c a 21'
_atom_sites_solution_hydrogens geom
_atom_sites_solution_primary direct
_atom_sites_solution_secondary difmap
_audit_creation_method SHELXL-97
_cell_angle_alpha 90.00
_cell_angle_beta 90.00
_cell_angle_gamma 90.00
_cell_formula_units_Z 4
_cell_length_a 14.174(2)
_cell_length_b 11.5857(17)
_cell_length_c 12.0325(18)
_cell_measurement_temperature 293(2)
_cell_volume 1975.9(5)
_computing_structure_refinement 'SHELXL-97 (Sheldrick, 1997)'
_computing_structure_solution 'SHELXS-97 (Sheldrick, 1990)'
_diffrn_ambient_temperature 293(2)
_diffrn_measured_fraction_theta_full 0.994
_diffrn_measured_fraction_theta_max 0.994
_diffrn_radiation_monochromator graphite
_diffrn_radiation_source 'fine-focus sealed tube'
_diffrn_radiation_type MoK\a
_diffrn_radiation_wavelength 0.71073
_diffrn_reflns_av_R_equivalents 0.0622
_diffrn_reflns_av_sigmaI/netI 0.0811
_diffrn_reflns_limit_h_max 17
_diffrn_reflns_limit_h_min -17
_diffrn_reflns_limit_k_max 14
_diffrn_reflns_limit_k_min -11
_diffrn_reflns_limit_l_max 14
_diffrn_reflns_limit_l_min -15
_diffrn_reflns_number 10987
_diffrn_reflns_theta_full 26.42
_diffrn_reflns_theta_max 26.42
_diffrn_reflns_theta_min 2.27
_exptl_absorpt_coefficient_mu 0.341
_exptl_absorpt_correction_type none
_exptl_crystal_density_diffrn 1.25
_exptl_crystal_density_method 'not measured'
_exptl_crystal_F_000 928
_exptl_crystal_size_max .4
_exptl_crystal_size_mid .4
_exptl_crystal_size_min .2
_refine_diff_density_max 0.273
_refine_diff_density_min -0.175
_refine_diff_density_rms 0.043
_refine_ls_abs_structure_details 'Flack H D (1983), Acta Cryst. A39, 876-881'
_refine_ls_abs_structure_Flack 0.01(11)
_refine_ls_extinction_method none
_refine_ls_goodness_of_fit_ref 0.970
_refine_ls_hydrogen_treatment mixed
_refine_ls_matrix_type full
_refine_ls_number_parameters 237
_refine_ls_number_reflns 4034
_refine_ls_number_restraints 1
_refine_ls_restrained_S_all 0.770
_refine_ls_R_factor_all 0.1306
_refine_ls_R_factor_gt 0.0533
_refine_ls_shift/su_max 0.076
_refine_ls_shift/su_mean 0.003
_refine_ls_structure_factor_coef Fsqd
_refine_ls_weighting_details 'calc w=1/[\s^2^(Fo^2^)+(0.0888P)^2^+0.0000P] where P=(Fo^2^+2Fc^2^)/3'
_refine_ls_weighting_scheme calc
_refine_ls_wR_factor_gt 0.1322
_refine_ls_wR_factor_ref 0.1569
_reflns_number_gt 1628
_reflns_number_total 4034
_reflns_threshold_expression >2sigma(I)
_cod_data_source_file ol052071esi20050827_120243.cif
_cod_data_source_block d:\lauher\jlb\work\jlb
_cod_original_sg_symbol_H-M Pca21
_cod_database_code 1506741

loop_
_symmetry_equiv_pos_as_xyz
'x, y, z'
'-x, -y, z+1/2'
'x+1/2, -y, z'
'-x+1/2, y, z+1/2'

loop_
_atom_site_label
_atom_site_type_symbol
_atom_site_fract_x
_atom_site_fract_y
_atom_site_fract_z
_atom_site_U_iso_or_equiv
_atom_site_adp_type
_atom_site_occupancy
_atom_site_symmetry_multiplicity
_atom_site_calc_flag
_atom_site_refinement_flags
Cl1 Cl 0.17871(9) 1.11810(12) 0.82732(15) 0.1047(5) Uani 1 1 d .
Cl2 Cl -0.10342(10) 0.76669(13) 0.9633(2) 0.1339(7) Uani 1 1 d .
O1 O -0.07194(19) 1.0390(3) 0.9412(3) 0.0768(9) Uani 1 1 d .
C2 C 0.0522(3) 0.8987(4) 0.9226(4) 0.0642(12) Uani 1 1 d .
H2 H 0.024(3) 0.883(3) 0.850(4) 0.077 Uiso 1 1 calc .
N1 N 0.0653(2) 1.0754(3) 1.0289(3) 0.0728(10) Uani 1 1 d .
N2 N 0.2122(2) 0.8126(3) 0.9704(3) 0.0699(10) Uani 1 1 d .
C1 C 0.0097(3) 1.0122(4) 0.9627(4) 0.0628(11) Uani 1 1 d .
C5 C 0.1626(3) 1.0439(5) 1.0432(5) 0.0802(15) Uani 1 1 d .
H6 H 0.197(3) 1.111(4) 1.073(4) 0.096 Uiso 1 1 calc .
C3 C 0.1612(3) 0.8975(4) 0.9036(4) 0.0657(12) Uani 1 1 d .
H7 H 0.173(3) 0.881(3) 0.825(5) 0.079 Uiso 1 1 calc .
O2 O 0.2870(2) 0.7851(3) 1.1342(3) 0.1013(11) Uani 1 1 d .
C6 C 0.1768(4) 0.9398(5) 1.1236(4) 0.0846(16) Uani 1 1 d .
H9 H 0.213(4) 0.969(4) 1.187(5) 0.102 Uiso 1 1 calc .
C4 C 0.2044(3) 1.0115(4) 0.9314(4) 0.0747(13) Uani 1 1 d .
H10 H 0.273(4) 1.003(3) 0.939(4) 0.090 Uiso 1 1 calc .
C11 C 0.2676(4) 0.7238(4) 0.9122(4) 0.0867(15) Uani 1 1 d .
H11A H 0.3164 0.6958 0.9620 0.104 Uiso 1 1 calc R
H11B H 0.2986 0.7591 0.8489 0.104 Uiso 1 1 calc R
C12 C 0.2109(4) 0.6239(5) 0.8727(6) 0.121(2) Uani 1 1 d .
H13A H 0.1626 0.6509 0.8218 0.145 Uiso 1 1 calc R
H13B H 0.1797 0.5878 0.9355 0.145 Uiso 1 1 calc R
C10 C 0.2330(3) 0.8413(4) 1.0756(5) 0.0808(14) Uani 1 1 d .
C16 C 0.0410(4) 1.2842(5) 1.0456(7) 0.126(2) Uani 1 1 d .
H16A H 0.0083 1.2883 0.9749 0.151 Uiso 1 1 calc R
H16B H 0.1077 1.2963 1.0319 0.151 Uiso 1 1 calc R
C8 C 0.0224(5) 0.8305(5) 1.1188(6) 0.1020(19) Uani 1 1 d .
H17 H -0.0263 0.8004 1.1617 0.122 Uiso 1 1 calc R
C7 C 0.0857(5) 0.8900(6) 1.1723(5) 0.1022(19) Uani 1 1 d .
H18 H 0.0744 0.9036 1.2473 0.123 Uiso 1 1 calc R
C9 C 0.0180(3) 0.8044(5) 0.9982(6) 0.0914(17) Uani 1 1 d .
H19 H 0.057(4) 0.736(4) 0.985(5) 0.110 Uiso 1 1 calc .
C17 C 0.0026(6) 1.3823(5) 1.1256(9) 0.172(4) Uani 1 1 d .
H20A H -0.0650 1.3728 1.1339 0.206 Uiso 1 1 calc R
H20B H 0.0310 1.3723 1.1983 0.206 Uiso 1 1 calc R
C13 C 0.2730(6) 0.5354(5) 0.8143(9) 0.165(3) Uani 1 1 d .
H21A H 0.3082 0.5734 0.7556 0.198 Uiso 1 1 calc R
H21B H 0.3181 0.5044 0.8671 0.198 Uiso 1 1 calc R
C18 C 0.0201(11) 1.4910(9) 1.0900(15) 0.261(7) Uani 1 1 d .
H31A H 0.0863 1.5072 1.0972 0.292 Uiso 1 1 calc R
H31B H -0.0152 1.5448 1.1341 0.292 Uiso 1 1 calc R
H31C H 0.0019 1.4981 1.0135 0.292 Uiso 1 1 calc R
C14 C 0.2178(8) 0.4394(6) 0.7659(11) 0.217(5) Uani 1 1 d .
H30A H 0.1714 0.4138 0.8187 0.226 Uiso 1 1 calc R
H30B H 0.2593 0.3766 0.7481 0.226 Uiso 1 1 calc R
H30C H 0.1867 0.4654 0.6996 0.226 Uiso 1 1 calc R
C15 C 0.0269(4) 1.1705(5) 1.0944(5) 0.1043(19) Uani 1 1 d .
H15A H -0.0402 1.1580 1.1044 0.125 Uiso 1 1 calc R
H15B H 0.0560 1.1693 1.1674 0.125 Uiso 1 1 calc R

loop_
_atom_site_aniso_label
_atom_site_aniso_U_11
_atom_site_aniso_U_22
_atom_site_aniso_U_33
_atom_site_aniso_U_23
_atom_site_aniso_U_13
_atom_site_aniso_U_12
Cl1 0.0725(8) 0.1173(10) 0.1244(11) 0.0358(10) 0.0166(8) 0.0169(7)
Cl2 0.0602(7) 0.1181(10) 0.2235(19) 0.0044(13) 0.0030(11) -0.0151(8)
O1 0.0391(17) 0.103(2) 0.089(2) 0.0094(18) -0.0055(15) 0.0130(15)
C2 0.040(2) 0.095(3) 0.058(3) -0.001(3) -0.006(2) 0.008(2)
N1 0.044(2) 0.091(3) 0.083(3) -0.018(2) -0.005(2) 0.0144(19)
N2 0.047(2) 0.092(3) 0.070(3) -0.001(2) 0.004(2) 0.0181(19)
C1 0.041(2) 0.085(3) 0.062(3) -0.002(2) 0.001(2) 0.006(2)
C5 0.048(3) 0.089(3) 0.103(4) -0.027(3) -0.004(3) 0.009(3)
C3 0.048(3) 0.091(3) 0.058(3) 0.004(3) -0.001(2) 0.014(3)
O2 0.076(2) 0.152(3) 0.076(2) 0.016(2) -0.004(2) 0.037(2)
C6 0.080(4) 0.109(4) 0.065(3) -0.017(3) -0.027(3) 0.024(3)
C4 0.043(3) 0.087(3) 0.094(4) 0.000(3) 0.006(3) 0.002(2)
C11 0.068(3) 0.101(3) 0.091(4) -0.002(3) 0.002(3) 0.017(3)
C12 0.109(5) 0.103(4) 0.150(6) 0.006(4) 0.023(4) 0.024(4)
C10 0.049(3) 0.125(4) 0.069(4) 0.008(3) -0.008(3) 0.016(3)
C16 0.070(4) 0.107(5) 0.200(7) -0.003(5) 0.006(4) -0.003(3)
C8 0.081(4) 0.122(5) 0.104(5) 0.029(4) 0.034(4) 0.027(4)
C7 0.084(4) 0.158(5) 0.064(3) 0.007(4) 0.013(3) 0.043(4)
C9 0.050(3) 0.099(4) 0.125(6) 0.012(4) 0.015(3) 0.002(3)
C17 0.138(7) 0.095(4) 0.281(11) -0.022(6) 0.074(7) 0.007(4)
C13 0.170(7) 0.103(5) 0.223(9) -0.053(6) 0.015(7) 0.025(5)
C18 0.248(14) 0.121(5) 0.415(19) -0.033(9) 0.115(13) -0.042(7)
C14 0.214(13) 0.139(6) 0.298(14) -0.084(8) 0.007(9) 0.021(7)
C15 0.062(3) 0.120(5) 0.131(5) -0.023(4) 0.003(3) 0.002(3)

loop_
_atom_type_symbol
_atom_type_description
_atom_type_scat_dispersion_real
_atom_type_scat_dispersion_imag
_atom_type_scat_source
C C 0.0033 0.0016 'International Tables Vol C Tables 4.2.6.8 and 6.1.1.4'
H H 0.0000 0.0000 'International Tables Vol C Tables 4.2.6.8 and 6.1.1.4'
N N 0.0061 0.0033 'International Tables Vol C Tables 4.2.6.8 and 6.1.1.4'
O O 0.0106 0.0060 'International Tables Vol C Tables 4.2.6.8 and 6.1.1.4'
Cl Cl 0.1484 0.1585 'International Tables Vol C Tables 4.2.6.8 and 6.1.1.4'

loop_
_geom_angle_atom_site_label_1
_geom_angle_atom_site_label_2
_geom_angle_atom_site_label_3
_geom_angle
C9 C2 C1 107.9(4)
C9 C2 C3 113.7(4)
C1 C2 C3 116.4(4)
C1 N1 C5 119.9(4)
C1 N1 C15 121.0(4)
C5 N1 C15 118.9(4)
C10 N2 C3 117.4(4)
C10 N2 C11 120.3(4)
C3 N2 C11 118.2(4)
O1 C1 N1 122.8(4)
O1 C1 C2 121.7(4)
N1 C1 C2 115.3(4)
N1 C5 C4 109.3(4)
N1 C5 C6 113.3(4)
C4 C5 C6 107.9(4)
N2 C3 C4 105.6(4)
N2 C3 C2 114.5(4)
C4 C3 C2 111.4(4)
C10 C6 C7 107.9(4)
C10 C6 C5 114.6(5)
C7 C6 C5 114.8(4)
C3 C4 C5 104.9(4)
C3 C4 Cl1 111.6(3)
C5 C4 Cl1 111.6(3)
N2 C11 C12 114.0(4)
C11 C12 C13 111.0(5)
O2 C10 N2 123.2(5)
O2 C10 C6 120.7(5)
N2 C10 C6 115.7(4)
C15 C16 C17 110.9(6)
C7 C8 C9 128.3(6)
C8 C7 C6 126.3(6)
C8 C9 C2 115.5(5)
C8 C9 Cl2 108.2(4)
C2 C9 Cl2 109.9(4)
C18 C17 C16 114.4(9)
C14 C13 C12 112.5(7)
C16 C15 N1 114.4(5)

loop_
_geom_bond_atom_site_label_1
_geom_bond_atom_site_label_2
_geom_bond_distance
Cl1 C4 1.797(5)
Cl2 C9 1.825(5)
O1 C1 1.226(5)
C2 C9 1.501(7)
C2 C1 1.525(6)
C2 C3 1.561(6)
N1 C1 1.338(5)
N1 C5 1.437(6)
N1 C15 1.460(6)
N2 C10 1.342(6)
N2 C3 1.462(6)
N2 C11 1.471(5)
C5 C4 1.517(7)
C5 C6 1.559(8)
C3 C4 1.494(6)
O2 C10 1.228(5)
C6 C10 1.507(7)
C6 C7 1.531(9)
C11 C12 1.487(7)
C12 C13 1.524(8)
C16 C15 1.456(8)
C16 C17 1.586(9)
C8 C7 1.301(8)
C8 C9 1.484(10)
C17 C18 1.353(12)
C13 C14 1.479(11)
